data_4000772
loop_
_publ_author_name
'Menard, Melissa C.'
'Ishii, Rieko'
'Higo, Tomoya'
'Nishibori, Eigi'
'Sawa, Hiroshi'
'Nakatsuji, Satoru'
'Chan, Julia Y.'

_publ_section_title
;
 High-Resolution Synchrotron Studies and Magnetic Properties of Frustrated
 Antiferromagnets MAl2S4(M = Mn2+, Fe2+, Co2+)
;
_journal_issue 12
_journal_name_full 'Chemistry of Materials'
_journal_page_first 3086
_journal_paper_doi 10.1021/cm200561p
_journal_volume 23
_journal_year 2011
_chemical_formula_moiety 'Al2 Fe S4'
_chemical_formula_sum 'Al2 Fe S4'
_chemical_formula_weight 238.05
_chemical_name_systematic
;
 ?
;
_space_group_IT_number 164
_symmetry_cell_setting trigonal
_symmetry_space_group_name_Hall '-P 3 2"'
_symmetry_space_group_name_H-M 'P -3 m 1'
_atom_sites_solution_primary direct
_atom_sites_solution_secondary difmap
_audit_creation_method SHELXL-97
_cell_angle_alpha 90.00
_cell_angle_beta 90.00
_cell_angle_gamma 120.00
_cell_formula_units_Z 1
_cell_length_a 3.6825(13)
_cell_length_b 3.6825(13)
_cell_length_c 12.1920(12)
_cell_measurement_reflns_used 1506
_cell_measurement_temperature 150(2)
_cell_measurement_theta_max 28.92
_cell_measurement_theta_min 3.64
_cell_volume 143.18(7)
_computing_cell_refinement 'Bruker SAINT v7.56A'
_computing_data_collection 'Bruker APEX2 v2009.7.0'
_computing_data_reduction 'Bruker SAINT v7.56A'
_computing_molecular_graphics 'Bruker SHELXTL v6.14'
_computing_publication_material 'Bruker SHELXTL v6.14'
_computing_structure_refinement 'Bruker SHELXTL v6.14'
_computing_structure_solution 'Bruker SHELXTL v6.14'
_diffrn_ambient_temperature 150(2)
_diffrn_measured_fraction_theta_full 0.987
_diffrn_measured_fraction_theta_max 0.987
_diffrn_measurement_device_type 'Bruker APEXII'
_diffrn_measurement_method 'omega scans'
_diffrn_radiation_monochromator 'Si-<111> channel cut crystal'
_diffrn_radiation_source synchrotron
_diffrn_radiation_type synchrotron
_diffrn_radiation_wavelength 0.77490
_diffrn_reflns_av_R_equivalents 0.1238
_diffrn_reflns_av_sigmaI/netI 0.0889
_diffrn_reflns_limit_h_max 4
_diffrn_reflns_limit_h_min -4
_diffrn_reflns_limit_k_max 4
_diffrn_reflns_limit_k_min -4
_diffrn_reflns_limit_l_max 14
_diffrn_reflns_limit_l_min -14
_diffrn_reflns_number 1506
_diffrn_reflns_theta_full 28.92
_diffrn_reflns_theta_max 28.92
_diffrn_reflns_theta_min 3.64
_diffrn_standards_interval_count 0
_diffrn_standards_interval_time 0
_diffrn_standards_number 0
_exptl_absorpt_coefficient_mu 5.371
_exptl_absorpt_correction_type multi-scan
_exptl_absorpt_process_details
;
Interpolation using  Int.Tab. Vol. C (1992) p. 523,Tab. 6.3.3.3
for values of muR in the range 0-2.5, and Int.Tab. Vol.II (1959)
p.302; Table 5.3.6 B for muR in the range 2.6-10.0.
The interpolation procedure of C.W.Dwiggins Jr (Acta Cryst.(1975)
A31,146-148) is used with some modification.
;
_exptl_crystal_colour 'dark brown'
_exptl_crystal_density_diffrn 2.761
_exptl_crystal_density_method 'not measured'
_exptl_crystal_description plate
_exptl_crystal_F_000 116
_exptl_crystal_size_max 0.04
_exptl_crystal_size_mid 0.02
_exptl_crystal_size_min 0.005
_refine_diff_density_max 1.368
_refine_diff_density_min -0.669
_refine_diff_density_rms 0.243
_refine_ls_extinction_coef 0.47(9)
_refine_ls_extinction_expression Fc^*^=kFc[1+0.001xFc^2^\l^3^/sin(2\q)]^-1/4^
_refine_ls_extinction_method SHELXL
_refine_ls_goodness_of_fit_ref 1.134
_refine_ls_matrix_type full
_refine_ls_number_parameters 13
_refine_ls_number_reflns 148
_refine_ls_number_restraints 0
_refine_ls_restrained_S_all 1.134
_refine_ls_R_factor_all 0.0836
_refine_ls_R_factor_gt 0.0566
_refine_ls_shift/su_max 0.000
_refine_ls_shift/su_mean 0.000
_refine_ls_structure_factor_coef Fsqd
_refine_ls_weighting_details 'calc w=1/[\s^2^(Fo^2^)+(0.0643P)^2^+0.0000P] where P=(Fo^2^+2Fc^2^)/3'
_refine_ls_weighting_scheme calc
_refine_ls_wR_factor_gt 0.1262
_refine_ls_wR_factor_ref 0.1498
_reflns_number_gt 113
_reflns_number_total 148
_reflns_threshold_expression I>2\s(I)
_cod_data_source_file cm200561p_si_003.cif
_cod_data_source_block lsu004
_cod_depositor_comments
;
The following automatic conversions were performed:

'_symmetry_cell_setting' value 'Trigonal' changed to 'trigonal'
according to /home/saulius/struct/CIF-dictionaries/cif_core.dic
dictionary named 'cif_core.dic' version 2.4.1 from 2010-06-29.

Automatic conversion script
Id: cif_fix_values 1715 2011-07-08 13:25:40Z adriana 
;
_cod_database_code 4000772

loop_
_symmetry_equiv_pos_as_xyz
'x, y, z'
'-y, x-y, z'
'-x+y, -x, z'
'x-y, -y, -z'
'-x, -x+y, -z'
'y, x, -z'
'-x, -y, -z'
'y, -x+y, -z'
'x-y, x, -z'
'-x+y, y, z'
'x, x-y, z'
'-y, -x, z'

loop_
_atom_site_label
_atom_site_type_symbol
_atom_site_fract_x
_atom_site_fract_y
_atom_site_fract_z
_atom_site_U_iso_or_equiv
_atom_site_adp_type
_atom_site_occupancy
_atom_site_symmetry_multiplicity
_atom_site_calc_flag
_atom_site_refinement_flags
Al1 Al 0.0000 0.0000 0.5000 0.0280(13) Uani 0.50 12 d SP
Fe1 Fe 0.0000 0.0000 0.5000 0.0280(13) Uani 0.50 12 d SP
Fe2 Fe 0.3333 0.6667 0.7933(3) 0.0250(12) Uani 0.25 6 d SP
Al2 Al 0.3333 0.6667 0.7933(3) 0.0250(12) Uani 0.75 6 d SP
S1 S 0.3333 0.6667 0.6058(3) 0.0266(12) Uani 1 6 d S
S2 S 0.3333 0.6667 0.1336(3) 0.0275(12) Uani 1 6 d S

loop_
_atom_site_aniso_label
_atom_site_aniso_U_11
_atom_site_aniso_U_22
_atom_site_aniso_U_33
_atom_site_aniso_U_23
_atom_site_aniso_U_13
_atom_site_aniso_U_12
Al1 0.0241(16) 0.0241(16) 0.036(2) 0.000 0.000 0.0120(8)
Fe1 0.0241(16) 0.0241(16) 0.036(2) 0.000 0.000 0.0120(8)
Fe2 0.0212(15) 0.0212(15) 0.032(2) 0.000 0.000 0.0106(7)
Al2 0.0212(15) 0.0212(15) 0.032(2) 0.000 0.000 0.0106(7)
S1 0.0229(15) 0.0229(15) 0.034(2) 0.000 0.000 0.0114(7)
S2 0.0222(15) 0.0222(15) 0.038(2) 0.000 0.000 0.0111(7)

loop_
_atom_type_symbol
_atom_type_description
_atom_type_scat_dispersion_real
_atom_type_scat_dispersion_imag
_atom_type_scat_source
Al Al 0.0660 0.0620 'International Tables Vol C Tables 4.2.6.8 and 6.1.1.4'
S S 0.1210 0.1480 'International Tables Vol C Tables 4.2.6.8 and 6.1.1.4'
Fe Fe 0.2060 0.9930 'International Tables Vol C Tables 4.2.6.8 and 6.1.1.4'

loop_
_geom_angle_atom_site_label_1
_geom_angle_atom_site_label_2
_geom_angle_atom_site_label_3
_geom_angle
_geom_angle_site_symmetry_1
_geom_angle_site_symmetry_3
S1 Al1 S1 180.00(15) 7_566 1_545
S1 Al1 S1 84.46(10) 7_566 .
S1 Al1 S1 95.54(10) 1_545 .
S1 Al1 S1 95.54(10) 7_566 7_556
S1 Al1 S1 84.46(10) 1_545 7_556
S1 Al1 S1 180.0 . 7_556
S1 Al1 S1 95.54(10) 7_566 7_666
S1 Al1 S1 84.46(10) 1_545 7_666
S1 Al1 S1 84.46(10) . 7_666
S1 Al1 S1 95.54(10) 7_556 7_666
S1 Al1 S1 84.46(10) 7_566 1_445
S1 Al1 S1 95.54(10) 1_545 1_445
S1 Al1 S1 95.54(10) . 1_445
S1 Al1 S1 84.46(10) 7_556 1_445
S1 Al1 S1 180.0 7_666 1_445
S1 Fe2 S2 112.75(10) . 7_566
S1 Fe2 S2 112.75(10) . 7_676
S2 Fe2 S2 106.00(11) 7_566 7_676
S1 Fe2 S2 112.75(10) . 7_666
S2 Fe2 S2 106.00(11) 7_566 7_666
S2 Fe2 S2 106.00(11) 7_676 7_666
Fe2 S1 Fe1 121.24(7) . 1_565
Fe2 S1 Al1 121.24(7) . 1_565
Fe1 S1 Al1 0.0 1_565 1_565
Fe2 S1 Al1 121.24(7) . .
Fe1 S1 Al1 95.54(10) 1_565 .
Al1 S1 Al1 95.54(10) 1_565 .
Fe2 S1 Fe1 121.24(7) . 1_665
Fe1 S1 Fe1 95.54(10) 1_565 1_665
Al1 S1 Fe1 95.54(10) 1_565 1_665
Al1 S1 Fe1 95.54(10) . 1_665
Fe2 S1 Al1 121.24(7) . 1_665
Fe1 S1 Al1 95.54(10) 1_565 1_665
Al1 S1 Al1 95.54(10) 1_565 1_665
Al1 S1 Al1 95.54(10) . 1_665
Fe1 S1 Al1 0.0 1_665 1_665
Al2 S2 Fe2 0.0 7_566 7_566
Al2 S2 Al2 106.00(11) 7_566 7_676
Fe2 S2 Al2 106.00(11) 7_566 7_676
Al2 S2 Fe2 106.00(11) 7_566 7_676
Fe2 S2 Fe2 106.00(11) 7_566 7_676
Al2 S2 Fe2 0.00(14) 7_676 7_676
Al2 S2 Fe2 106.00(11) 7_566 7_666
Fe2 S2 Fe2 106.00(11) 7_566 7_666
Al2 S2 Fe2 106.00(11) 7_676 7_666
Fe2 S2 Fe2 106.00(11) 7_676 7_666
Al2 S2 Al2 106.00(11) 7_566 7_666
Fe2 S2 Al2 106.00(11) 7_566 7_666
Al2 S2 Al2 106.00(11) 7_676 7_666
Fe2 S2 Al2 106.00(11) 7_676 7_666
Fe2 S2 Al2 0.00(14) 7_666 7_666

loop_
_geom_bond_atom_site_label_1
_geom_bond_atom_site_label_2
_geom_bond_distance
_geom_bond_site_symmetry_2
Al1 S1 2.487(2) 7_566
Al1 S1 2.487(2) 1_545
Al1 S1 2.487(2) .
Al1 S1 2.487(2) 7_556
Al1 S1 2.487(2) 7_666
Al1 S1 2.487(2) 1_445
Fe2 S1 2.286(5) .
Fe2 S2 2.3054(18) 7_566
Fe2 S2 2.3054(18) 7_676
Fe2 S2 2.3054(18) 7_666
S1 Fe1 2.487(2) 1_565
S1 Al1 2.487(2) 1_565
S1 Fe1 2.487(2) 1_665
S1 Al1 2.487(2) 1_665
S2 Al2 2.3054(18) 7_566
S2 Fe2 2.3054(18) 7_566
S2 Al2 2.3054(18) 7_676
S2 Fe2 2.3054(18) 7_676
S2 Fe2 2.3054(18) 7_666
S2 Al2 2.3054(18) 7_666
